data_7225077
loop_
_publ_author_name
'Singh, Nongthombam Geetmani'
'Lily, Makroni'
'Devi, Shougaijam Premila'
'Rahman, Noimur'
'Ahmed, Aziz'
'Chandra, Asit K.'
'Nongkhlaw, Rishanlang'

_publ_section_title
;
 Synthetic, mechanistic and kinetic studies on the organo-nanocatalyzed
 synthesis of oxygen and nitrogen containing spiro compounds under
 ultrasonic conditions
;
_journal_issue 15
_journal_name_full 'Green Chem.'
_journal_page_first 4216
_journal_paper_doi 10.1039/C6GC00724D
_journal_volume 18
_journal_year 2016
_chemical_formula_moiety 'C20 H20 N4 O2, 0.5(H2 O)'
_chemical_formula_sum 'C20 H21 N4 O2.5'
_chemical_formula_weight 357.41
_space_group_crystal_system orthorhombic
_space_group_IT_number 60
_space_group_name_Hall '-P 2n 2ab'
_space_group_name_H-M_alt 'P b c n'
_symmetry_Int_Tables_number 60
_symmetry_space_group_name_Hall '-P 2n 2ab'
_symmetry_space_group_name_H-M 'P b c n'
_atom_sites_solution_primary iterative
_audit_creation_date 2015-10-13
_audit_creation_method
;
Olex2 1.2
(compiled 2014.03.20 svn.r2914 for OlexSys, GUI svn.r4816)
;
_audit_update_record
;
2015-12-21 deposited with the CCDC.
2016-04-29 downloaded from the CCDC.
;
_cell_angle_alpha 90
_cell_angle_beta 90
_cell_angle_gamma 90
_cell_formula_units_Z 16
_cell_length_a 15.4558(7)
_cell_length_b 18.7716(10)
_cell_length_c 26.3270(12)
_cell_measurement_reflns_used 5466
_cell_measurement_temperature 294.3(5)
_cell_measurement_theta_max 25.6020
_cell_measurement_theta_min 3.3580
_cell_volume 7638.3(6)
_computing_cell_refinement
;
CrysAlisPro, Agilent Technologies,
Version 1.171.36.32 (release 02-08-2013 CrysAlis171 .NET)
(compiled Aug  2 2013,16:46:58)
;
_computing_data_collection
;
CrysAlisPro, Agilent Technologies,
Version 1.171.36.32 (release 02-08-2013 CrysAlis171 .NET)
(compiled Aug  2 2013,16:46:58)
;
_computing_data_reduction
;
CrysAlisPro, Agilent Technologies,
Version 1.171.36.32 (release 02-08-2013 CrysAlis171 .NET)
(compiled Aug  2 2013,16:46:58)
;
_computing_molecular_graphics 'Olex2 (Dolomanov et al., 2009)'
_computing_publication_material 'Olex2 (Dolomanov et al., 2009)'
_computing_structure_refinement 'olex2.refine (Bourhis et al., 2013)'
_computing_structure_solution
;
Superflip (Palatinus & Chapuis, 2007;Palatinus & van der Lee, 2008;
Palatinus et al., 2012)
;
_diffrn_ambient_temperature 294.3(5)
_diffrn_detector_area_resol_mean 8.0640
_diffrn_measured_fraction_theta_full 0.9982
_diffrn_measured_fraction_theta_max 0.9982
_diffrn_measurement_details
;
  1 omega  -90.00  -61.00   1.0000   20.0500
omega____ theta____ kappa____ phi______ frames
    -      -20.2184  -57.0000 -150.0000 29

  2 omega   16.00   49.00   1.0000   20.0500
omega____ theta____ kappa____ phi______ frames
    -      -20.2184   57.0000 -120.0000 33

  3 omega  -98.00  -54.00   1.0000   20.0500
omega____ theta____ kappa____ phi______ frames
    -      -20.2184  178.0000 -120.0000 44

  4 omega  -38.00  -12.00   1.0000   20.0500
omega____ theta____ kappa____ phi______ frames
    -      -20.2184  -57.0000  150.0000 26

  5 omega   35.00   97.00   1.0000   20.0500
omega____ theta____ kappa____ phi______ frames
    -       22.5622  178.0000  -90.0000 62

  6 omega   60.00   86.00   1.0000   20.0500
omega____ theta____ kappa____ phi______ frames
    -       22.5622 -178.0000  -30.0000 26

  7 omega   10.00   63.00   1.0000   20.0500
omega____ theta____ kappa____ phi______ frames
    -       22.5622  -99.0000   90.0000 53
;
_diffrn_measurement_device_type 'Xcalibur, Eos, Gemini'
_diffrn_measurement_method '\w scans'
_diffrn_orient_matrix_UB_11 -0.0067584000
_diffrn_orient_matrix_UB_12 0.0324755000
_diffrn_orient_matrix_UB_13 0.0131812000
_diffrn_orient_matrix_UB_21 -0.0364510000
_diffrn_orient_matrix_UB_22 -0.0150558000
_diffrn_orient_matrix_UB_23 0.0123550000
_diffrn_orient_matrix_UB_31 0.0270396000
_diffrn_orient_matrix_UB_32 -0.0121542000
_diffrn_orient_matrix_UB_33 0.0199756000
_diffrn_radiation_monochromator graphite
_diffrn_radiation_type 'Mo K\a'
_diffrn_radiation_wavelength 0.71073
_diffrn_reflns_av_R_equivalents 0.0520
_diffrn_reflns_av_unetI/netI 0.0629
_diffrn_reflns_limit_h_max 20
_diffrn_reflns_limit_h_min -16
_diffrn_reflns_limit_k_max 22
_diffrn_reflns_limit_k_min -25
_diffrn_reflns_limit_l_max 35
_diffrn_reflns_limit_l_min -31
_diffrn_reflns_number 36255
_diffrn_reflns_theta_full 26.3715
_diffrn_reflns_theta_max 26.37
_diffrn_reflns_theta_min 3.06
_diffrn_source 'Enhance (Mo) X-ray Source'
_exptl_absorpt_coefficient_mu 0.084
_exptl_absorpt_correction_T_max 1.00000
_exptl_absorpt_correction_T_min 0.88571
_exptl_absorpt_correction_type multi-scan
_exptl_absorpt_process_details
;
CrysAlisPro, Agilent Technologies,
Version 1.171.36.32 (release 02-08-2013 CrysAlis171 .NET)
(compiled Aug  2 2013,16:46:58)
Empirical absorption correction using spherical harmonics,
 implemented in SCALE3 ABSPACK scaling algorithm.
;
_exptl_crystal_colour yellow
_exptl_crystal_density_diffrn 1.2431
_exptl_crystal_description block
_exptl_crystal_F_000 3025.3494
_exptl_crystal_size_max 0.25
_exptl_crystal_size_mid 0.23
_exptl_crystal_size_min 0.23
_refine_diff_density_max 0.3533
_refine_diff_density_min -0.3279
_refine_diff_density_rms 0.0750
_refine_ls_d_res_high 0.8000
_refine_ls_d_res_low 6.6643
_refine_ls_goodness_of_fit_ref 1.0392
_refine_ls_hydrogen_treatment mixed
_refine_ls_matrix_type full
_refine_ls_number_constraints 66
_refine_ls_number_parameters 489
_refine_ls_number_reflns 7807
_refine_ls_number_restraints 0
_refine_ls_restrained_S_all 1.0392
_refine_ls_R_factor_all 0.0955
_refine_ls_R_factor_gt 0.0561
_refine_ls_shift/su_max 0.0000
_refine_ls_shift/su_mean 0.0000
_refine_ls_structure_factor_coef Fsqd
_refine_ls_weighting_details 'w=1/[\s^2^(Fo^2^)+(0.0427P)^2^+1.9166P] where P=(Fo^2^+2Fc^2^)/3'
_refine_ls_weighting_scheme calc
_refine_ls_wR_factor_gt 0.1147
_refine_ls_wR_factor_ref 0.1366
_reflns_Friedel_coverage 0.0
_reflns_limit_h_max 19
_reflns_limit_h_min 0
_reflns_limit_k_max 23
_reflns_limit_k_min 0
_reflns_limit_l_max 32
_reflns_limit_l_min 0
_reflns_number_gt 4970
_reflns_number_total 7807
_reflns_threshold_expression I>=2u(I)
_cod_data_source_file c6gc00724d2.cif
_cod_data_source_block NGS-400B
_cod_depositor_comments
;
Adding full bibliography for 7225077--7225078.cif.

2017-03-01
Z value and formula fixed to values more according to usual
chemical conventions.                 miguel
;
_cod_original_formula_sum 'C40 H42 N8 O5'
_cod_original_formula_weight 714.83
_cod_original_formula_moiety '2(C20 H20 N4 O2), H2 O'
_cod_original_formula_units_Z 8
_cod_database_code 7225077
_chemical_oxdiff_formula C20H20O2N4
_reflns_odcompleteness_completeness 99.68
_reflns_odcompleteness_iscentric 1
_reflns_odcompleteness_theta 26.32
_olex2_refinement_description
;
1. Fixed Uiso
 At 1.2 times of:
  All C(H) groups, All C(H,H) groups, All N(H) groups
 At 1.5 times of:
  All C(H,H,H) groups, All O(H,H) groups
2.a Free rotating group:
 O5(H5b,H5c)
2.b Secondary CH2 refined with riding coordinates:
 C15(H15a,H15b), C35(H35a,H35b), C11(H11a,H11b), C31(H31a,H31b)
2.c Aromatic/amide H refined with riding coordinates:
 N8(H8), N6(H6), N4(H4), N1(H1), N5(H5), C5(H5a), C22(H22), C3(H3), C4(H4a),
 C2(H2a), C25(H25), C23(H23), C24(H24)
2.d Idealised Me refined as rotating group:
 C20(H20a,H20b,H20c), C14(H14a,H14b,H14c), C40(H40a,H40b,H40c), C33(H33a,H33b,
 H33c), C13(H13a,H13b,H13c), C34(H34a,H34b,H34c)
;

loop_
_space_group_symop_id
_space_group_symop_operation_xyz
1 x,y,z
2 x+1/2,-y+1/2,-z
3 -x,y,-z+1/2
4 -x+1/2,-y+1/2,z+1/2
5 -x,-y,-z
6 -x-1/2,y-1/2,z
7 x,-y,z-1/2
8 x-1/2,y-1/2,-z-1/2

loop_
_atom_site_label
_atom_site_type_symbol
_atom_site_fract_x
_atom_site_fract_y
_atom_site_fract_z
_atom_site_U_iso_or_equiv
_atom_site_adp_type
_atom_site_occupancy
_atom_site_refinement_flags_posn
O3 O 0.73023(9) 0.37585(8) 0.37408(5) 0.0404(4) Uani 1.000000 .
O1 O 0.28399(10) 0.28898(9) 0.38546(6) 0.0459(4) Uani 1.000000 .
O4 O 0.72859(10) 0.23589(9) 0.46149(6) 0.0506(4) Uani 1.000000 .
O2 O 0.13849(10) 0.42577(10) 0.38165(6) 0.0585(5) Uani 1.000000 .
N7 N 0.61363(11) 0.25277(10) 0.23390(6) 0.0363(4) Uani 1.000000 .
N8 N 0.69685(12) 0.26048(10) 0.21826(6) 0.0383(4) Uani 1.000000 .
H8 H 0.71128(12) 0.26579(10) 0.18694(6) 0.0459(5) Uiso 1.000000 R
N6 N 0.55274(11) 0.23490(10) 0.31589(6) 0.0360(4) Uani 1.000000 .
H6 H 0.50089(11) 0.23309(10) 0.30412(6) 0.0432(5) Uiso 1.000000 R
N3 N 0.52679(11) 0.41289(10) 0.31668(7) 0.0375(4) Uani 1.000000 .
N4 N 0.55232(11) 0.40586(10) 0.36575(7) 0.0389(5) Uani 1.000000 .
H4 H 0.60551(11) 0.40093(10) 0.37466(7) 0.0467(5) Uiso 1.000000 R
N2 N 0.38764(11) 0.43096(10) 0.27990(7) 0.0372(5) Uani 1.000000 .
H2 H 0.4088(14) 0.4292(12) 0.2483(9) 0.0447(5) Uiso 1.000000 R
N1 N 0.27540(12) 0.35616(11) 0.45765(7) 0.0469(5) Uani 1.000000 .
H1 H 0.26642(12) 0.32240(11) 0.47910(7) 0.0563(6) Uiso 1.000000 R
N5 N 0.85455(11) 0.31111(11) 0.38080(7) 0.0463(5) Uani 1.000000 .
H5 H 0.88955(11) 0.34566(11) 0.38697(7) 0.0555(6) Uiso 1.000000 R
C17 C 0.44161(13) 0.41841(11) 0.32081(8) 0.0323(5) Uani 1.000000 .
C37 C 0.62162(13) 0.24676(11) 0.28386(7) 0.0307(5) Uani 1.000000 .
C38 C 0.70678(13) 0.25040(11) 0.30060(7) 0.0304(5) Uani 1.000000 .
C18 C 0.41209(13) 0.41474(11) 0.37059(8) 0.0318(5) Uani 1.000000 .
C16 C 0.30289(13) 0.44093(11) 0.28860(8) 0.0322(5) Uani 1.000000 .
C28 C 0.73079(12) 0.24649(11) 0.35618(7) 0.0300(5) Uani 1.000000 .
C27 C 0.76949(13) 0.31928(12) 0.37215(7) 0.0328(5) Uani 1.000000 .
C19 C 0.48619(13) 0.40734(11) 0.39924(8) 0.0354(5) Uani 1.000000 .
C39 C 0.75473(14) 0.25899(11) 0.25665(8) 0.0346(5) Uani 1.000000 .
C36 C 0.56758(13) 0.22619(11) 0.36587(7) 0.0322(5) Uani 1.000000 .
C8 C 0.28907(13) 0.34609(13) 0.40760(8) 0.0353(5) Uani 1.000000 .
C30 C 0.65820(14) 0.22438(12) 0.44098(8) 0.0368(5) Uani 1.000000 .
C29 C 0.64912(13) 0.22948(11) 0.38673(7) 0.0317(5) Uani 1.000000 .
C9 C 0.26602(13) 0.43506(11) 0.33582(8) 0.0327(5) Uani 1.000000 .
C7 C 0.31706(13) 0.41840(11) 0.38398(7) 0.0322(5) Uani 1.000000 .
C32 C 0.50288(15) 0.17463(13) 0.44646(9) 0.0476(6) Uani 1.000000 .
C10 C 0.17478(14) 0.44151(13) 0.34118(9) 0.0400(5) Uani 1.000000 .
C6 C 0.30011(13) 0.46876(13) 0.42795(8) 0.0403(6) Uani 1.000000 .
C15 C 0.24991(14) 0.45867(13) 0.24268(8) 0.0416(6) Uani 1.000000 .
H15a H 0.28599(14) 0.48350(13) 0.21828(8) 0.0500(7) Uiso 1.000000 R
H15b H 0.23019(14) 0.41483(13) 0.22698(8) 0.0500(7) Uiso 1.000000 R
C21 C 0.80836(14) 0.19768(13) 0.36524(8) 0.0391(5) Uani 1.000000 .
C12 C 0.17185(15) 0.50482(14) 0.25533(9) 0.0467(6) Uani 1.000000 .
C35 C 0.48808(14) 0.21559(12) 0.39724(8) 0.0414(6) Uani 1.000000 .
H35a H 0.46400(14) 0.26189(12) 0.40547(8) 0.0496(7) Uiso 1.000000 R
H35b H 0.44556(14) 0.19023(12) 0.37706(8) 0.0496(7) Uiso 1.000000 R
C11 C 0.12116(14) 0.46613(15) 0.29679(9) 0.0526(7) Uani 1.000000 .
H11a H 0.09294(14) 0.42502(15) 0.28183(9) 0.0631(8) Uiso 1.000000 R
H11b H 0.07624(14) 0.49769(15) 0.30927(9) 0.0631(8) Uiso 1.000000 R
C1 C 0.27766(14) 0.42833(15) 0.47024(8) 0.0463(6) Uani 1.000000 .
C31 C 0.58054(15) 0.20806(14) 0.47332(8) 0.0496(6) Uani 1.000000 .
H31a H 0.59858(15) 0.17615(14) 0.50030(8) 0.0595(8) Uiso 1.000000 R
H31b H 0.56158(15) 0.25203(14) 0.48916(8) 0.0595(8) Uiso 1.000000 R
C5 C 0.30430(15) 0.54139(14) 0.43066(11) 0.0548(7) Uani 1.000000 .
H5a H 0.31919(15) 0.56844(14) 0.40239(11) 0.0657(8) Uiso 1.000000 R
C20 C 0.50080(16) 0.40426(14) 0.45501(9) 0.0541(7) Uani 1.000000 .
H20a H 0.5611(2) 0.3964(9) 0.46165(9) 0.0811(10) Uiso 1.000000 GR
H20b H 0.4831(10) 0.4485(3) 0.47016(12) 0.0811(10) Uiso 1.000000 GR
H20c H 0.4676(8) 0.3659(6) 0.46925(12) 0.0811(10) Uiso 1.000000 GR
C14 C 0.11571(17) 0.51313(18) 0.20792(10) 0.0764(10) Uani 1.000000 .
H14a H 0.1495(4) 0.5337(11) 0.1811(3) 0.1146(15) Uiso 1.000000 GR
H14b H 0.0948(11) 0.4673(2) 0.1975(5) 0.1146(15) Uiso 1.000000 GR
H14c H 0.0676(8) 0.5437(9) 0.2154(3) 0.1146(15) Uiso 1.000000 GR
C26 C 0.87924(15) 0.23933(14) 0.37852(9) 0.0489(6) Uani 1.000000 .
C40 C 0.84955(15) 0.26338(15) 0.24682(10) 0.0559(7) Uani 1.000000 .
H40a H 0.8761(2) 0.2185(3) 0.2548(6) 0.0839(10) Uiso 1.000000 GR
H40b H 0.85928(16) 0.2744(9) 0.21166(17) 0.0839(10) Uiso 1.000000 GR
H40c H 0.8744(2) 0.3001(6) 0.2676(5) 0.0839(10) Uiso 1.000000 GR
C22 C 0.81740(19) 0.12593(14) 0.36054(10) 0.0587(7) Uani 1.000000 .
H22 H 0.77060(19) 0.09757(14) 0.35137(10) 0.0705(9) Uiso 1.000000 R
C3 C 0.2637(2) 0.5336(2) 0.51843(13) 0.0842(11) Uani 1.000000 .
H3 H 0.2512(2) 0.5562(2) 0.54898(13) 0.1010(13) Uiso 1.000000 R
C4 C 0.28558(18) 0.57381(19) 0.47714(14) 0.0762(10) Uani 1.000000 .
H4a H 0.28801(18) 0.62315(19) 0.47999(14) 0.0915(12) Uiso 1.000000 R
C2 C 0.25969(18) 0.4600(2) 0.51601(10) 0.0703(9) Uani 1.000000 .
H2a H 0.24530(18) 0.4330(2) 0.54440(10) 0.0843(11) Uiso 1.000000 R
C33 C 0.5213(2) 0.09641(14) 0.43449(11) 0.0717(9) Uani 1.000000 .
H33a H 0.4713(5) 0.0753(3) 0.4190(7) 0.1075(13) Uiso 1.000000 GR
H33b H 0.5695(8) 0.09326(15) 0.4116(6) 0.1075(13) Uiso 1.000000 GR
H33c H 0.5348(13) 0.0715(3) 0.46535(15) 0.1075(13) Uiso 1.000000 GR
C13 C 0.2000(2) 0.57815(15) 0.27409(12) 0.0709(8) Uani 1.000000 .
H13a H 0.2344(11) 0.57293(16) 0.3042(5) 0.1064(13) Uiso 1.000000 GR
H13b H 0.2336(11) 0.6013(5) 0.2482(3) 0.1064(13) Uiso 1.000000 GR
H13c H 0.1498(2) 0.6064(4) 0.2816(7) 0.1064(13) Uiso 1.000000 GR
C34 C 0.42188(18) 0.18088(18) 0.47977(10) 0.0740(9) Uani 1.000000 .
H34a H 0.4121(8) 0.2300(2) 0.4882(6) 0.1110(14) Uiso 1.000000 GR
H34b H 0.3728(3) 0.1626(10) 0.4616(3) 0.1110(14) Uiso 1.000000 GR
H34c H 0.4300(6) 0.1539(9) 0.5104(4) 0.1110(14) Uiso 1.000000 GR
C25 C 0.95926(19) 0.21043(19) 0.38737(12) 0.0797(10) Uani 1.000000 .
H25 H 1.00631(19) 0.23878(19) 0.39611(12) 0.0956(12) Uiso 1.000000 R
C23 C 0.8985(2) 0.09574(19) 0.36977(14) 0.0896(11) Uani 1.000000 .
H23 H 0.9058(2) 0.04671(19) 0.36704(14) 0.1075(13) Uiso 1.000000 R
C24 C 0.9671(2) 0.1376(2) 0.38276(15) 0.1049(13) Uani 1.000000 .
H24 H 1.0205(2) 0.1165(2) 0.38867(15) 0.1259(16) Uiso 1.000000 R
O5 O 0.97032(12) 0.42041(12) 0.40619(10) 0.0810(6) Uani 1.000000 .
H5b H 0.9616(18) 0.4612(9) 0.4193(13) 0.1215(10) Uiso 1.000000 G
H5c H 1.0233(6) 0.4166(16) 0.3979(13) 0.1215(10) Uiso 1.000000 G

loop_
_atom_site_aniso_label
_atom_site_aniso_U_11
_atom_site_aniso_U_22
_atom_site_aniso_U_33
_atom_site_aniso_U_12
_atom_site_aniso_U_13
_atom_site_aniso_U_23
O3 0.0379(9) 0.0427(10) 0.0404(9) 0.0018(7) -0.0017(7) -0.0069(7)
O1 0.0605(11) 0.0454(10) 0.0318(8) -0.0053(8) 0.0058(7) 0.0014(8)
O4 0.0489(10) 0.0729(12) 0.0299(8) -0.0055(9) -0.0158(8) 0.0059(8)
O2 0.0328(9) 0.0994(15) 0.0434(10) -0.0015(9) 0.0114(8) 0.0095(10)
N7 0.0401(11) 0.0437(11) 0.0250(9) -0.0012(8) -0.0053(8) 0.0025(8)
N8 0.0461(11) 0.0458(12) 0.0229(9) -0.0017(9) 0.0012(8) 0.0037(8)
N6 0.0299(9) 0.0519(12) 0.0262(9) -0.0031(8) -0.0092(8) 0.0034(8)
N3 0.0290(10) 0.0478(12) 0.0358(10) 0.0040(8) 0.0035(8) 0.0031(9)
N4 0.0278(10) 0.0461(12) 0.0429(11) 0.0012(8) -0.0031(8) 0.0014(9)
N2 0.0315(10) 0.0547(12) 0.0254(9) 0.0069(9) 0.0083(8) 0.0059(9)
N1 0.0541(13) 0.0634(14) 0.0233(10) -0.0033(10) 0.0095(9) 0.0039(9)
N5 0.0321(10) 0.0524(13) 0.0544(12) -0.0020(9) -0.0102(9) -0.0067(10)
C17 0.0316(12) 0.0341(12) 0.0313(11) 0.0045(9) 0.0044(9) 0.0024(9)
C37 0.0351(12) 0.0329(12) 0.0241(10) -0.0004(9) -0.0040(9) 0.0014(9)
C38 0.0363(11) 0.0280(11) 0.0268(10) -0.0005(9) -0.0043(9) 0.0004(9)
C18 0.0307(11) 0.0332(12) 0.0315(11) 0.0005(9) 0.0037(9) 0.0006(9)
C16 0.0307(11) 0.0340(12) 0.0320(11) 0.0008(9) 0.0012(9) 0.0023(9)
C28 0.0311(11) 0.0354(12) 0.0235(10) 0.0045(9) -0.0052(9) 0.0000(9)
C27 0.0306(12) 0.0437(14) 0.0242(11) 0.0011(10) -0.0042(9) -0.0026(9)
C19 0.0338(12) 0.0375(12) 0.0351(12) 0.0006(9) -0.0008(10) 0.0020(10)
C39 0.0369(12) 0.0371(12) 0.0297(11) 0.0010(9) -0.0029(10) 0.0003(9)
C36 0.0360(12) 0.0331(12) 0.0274(11) 0.0004(9) -0.0030(9) 0.0015(9)
C8 0.0300(11) 0.0511(15) 0.0249(11) 0.0028(10) 0.0037(9) 0.0018(10)
C30 0.0415(13) 0.0404(13) 0.0286(11) 0.0027(10) -0.0052(10) 0.0014(10)
C29 0.0325(12) 0.0381(12) 0.0245(10) -0.0011(9) -0.0042(9) 0.0043(9)
C9 0.0296(11) 0.0387(13) 0.0298(11) 0.0013(9) 0.0043(9) 0.0018(9)
C7 0.0281(11) 0.0409(13) 0.0277(11) 0.0022(9) 0.0040(9) -0.0002(9)
C32 0.0499(14) 0.0542(16) 0.0387(13) -0.0048(12) 0.0036(12) 0.0114(11)
C10 0.0311(12) 0.0497(14) 0.0393(13) -0.0012(10) 0.0041(10) 0.0015(11)
C6 0.0288(11) 0.0547(16) 0.0376(13) 0.0047(10) -0.0009(10) -0.0121(11)
C15 0.0378(12) 0.0540(15) 0.0331(12) -0.0003(11) -0.0014(10) 0.0067(11)
C21 0.0447(14) 0.0441(14) 0.0285(11) 0.0118(11) -0.0061(10) -0.0000(10)
C12 0.0367(13) 0.0580(16) 0.0455(14) 0.0029(11) -0.0039(11) 0.0136(12)
C35 0.0354(12) 0.0519(15) 0.0368(12) -0.0040(10) -0.0027(10) 0.0054(11)
C11 0.0306(12) 0.0764(19) 0.0508(15) 0.0049(12) -0.0012(11) 0.0074(14)
C1 0.0361(13) 0.0718(18) 0.0311(13) 0.0015(12) 0.0039(10) -0.0119(12)
C31 0.0548(15) 0.0651(18) 0.0288(12) 0.0028(13) 0.0004(11) 0.0100(11)
C5 0.0392(14) 0.0581(18) 0.0669(18) 0.0042(12) -0.0072(13) -0.0195(14)
C20 0.0470(15) 0.0754(19) 0.0397(14) 0.0026(13) -0.0105(12) -0.0023(13)
C14 0.0453(16) 0.123(3) 0.0608(18) 0.0065(17) -0.0112(14) 0.0337(18)
C26 0.0348(13) 0.0670(18) 0.0449(14) 0.0097(12) -0.0101(11) -0.0043(12)
C40 0.0468(15) 0.0729(19) 0.0480(15) -0.0007(13) 0.0048(12) 0.0055(14)
C22 0.0756(19) 0.0457(17) 0.0549(16) 0.0181(14) -0.0115(14) -0.0013(13)
C3 0.062(2) 0.127(3) 0.064(2) 0.011(2) -0.0026(17) -0.057(2)
C4 0.0523(18) 0.080(2) 0.097(3) 0.0108(16) -0.0140(18) -0.049(2)
C2 0.0651(19) 0.109(3) 0.0368(15) 0.0005(18) 0.0061(13) -0.0263(16)
C33 0.082(2) 0.0559(19) 0.077(2) -0.0112(15) -0.0043(17) 0.0179(15)
C13 0.080(2) 0.0508(18) 0.082(2) 0.0123(15) -0.0027(17) 0.0133(15)
C34 0.0605(17) 0.110(3) 0.0515(17) -0.0081(17) 0.0134(14) 0.0224(16)
C25 0.0465(17) 0.094(3) 0.099(2) 0.0225(16) -0.0216(16) -0.016(2)
C23 0.101(3) 0.064(2) 0.104(3) 0.042(2) -0.016(2) -0.0062(19)
C24 0.077(2) 0.106(3) 0.132(3) 0.054(2) -0.031(2) -0.014(3)
O5 0.0476(11) 0.0796(16) 0.1159(18) -0.0194(10) 0.0131(12) -0.0205(13)

loop_
_atom_type_symbol
_atom_type_scat_dispersion_real
_atom_type_scat_dispersion_imag
_atom_type_scat_Cromer_Mann_a1
_atom_type_scat_Cromer_Mann_a2
_atom_type_scat_Cromer_Mann_a3
_atom_type_scat_Cromer_Mann_a4
_atom_type_scat_Cromer_Mann_b1
_atom_type_scat_Cromer_Mann_b2
_atom_type_scat_Cromer_Mann_b3
_atom_type_scat_Cromer_Mann_b4
_atom_type_scat_Cromer_Mann_c
_atom_type_scat_source
_atom_type_scat_dispersion_source
H 0.00000 0.00000 0.49300 0.32291 0.14019 0.04081 10.51090 26.12570 3.14236 57.79970 0.0030380000826 'International Tables Volume C Table 6.1.1.4 (pp. 500-502)' 'Henke, Gullikson and Davis, At. Data and Nucl. Data Tables, 1993, 54, 2'
C 0.00347 0.00161 2.31000 1.02000 1.58860 0.86500 20.84390 10.20750 0.56870 51.65120 0.215599998832 'International Tables Volume C Table 6.1.1.4 (pp. 500-502)' 'Henke, Gullikson and Davis, At. Data and Nucl. Data Tables, 1993, 54, 2'
O 0.01158 0.00611 3.04850 2.28680 1.54630 0.86700 13.27710 5.70110 0.32390 32.90890 0.250800013542 'International Tables Volume C Table 6.1.1.4 (pp. 500-502)' 'Henke, Gullikson and Davis, At. Data and Nucl. Data Tables, 1993, 54, 2'
N 0.00653 0.00323 12.21260 3.13220 2.01250 1.16630 0.00570 9.89330 28.99750 0.58260 -11.5290002823 'International Tables Volume C Table 6.1.1.4 (pp. 500-502)' 'Henke, Gullikson and Davis, At. Data and Nucl. Data Tables, 1993, 54, 2'

loop_
_geom_angle_atom_site_label_1
_geom_angle_atom_site_label_2
_geom_angle_atom_site_label_3
_geom_angle
C37 N7 N8 102.79(16)
C39 N8 N7 113.48(17)
C36 N6 C37 119.15(17)
C17 N3 N4 102.61(16)
C19 N4 N3 113.55(17)
C16 N2 C17 118.65(17)
C1 N1 C8 111.37(19)
C26 N5 C27 111.65(19)
N2 C17 N3 123.29(18)
C18 C17 N3 113.57(18)
C18 C17 N2 123.03(18)
N6 C37 N7 123.34(18)
C38 C37 N7 113.49(18)
C38 C37 N6 123.12(18)
C28 C38 C37 122.48(18)
C39 C38 C37 104.36(17)
C39 C38 C28 133.14(19)
C19 C18 C17 104.38(18)
C7 C18 C17 122.46(18)
C7 C18 C19 133.16(19)
C9 C16 N2 123.26(19)
C15 C16 N2 115.25(17)
C15 C16 C9 121.49(18)
C27 C28 C38 108.33(16)
C29 C28 C38 108.45(16)
C29 C28 C27 111.08(16)
C21 C28 C38 111.91(16)
C21 C28 C27 100.58(16)
C21 C28 C29 116.11(17)
N5 C27 O3 125.2(2)
C28 C27 O3 125.80(17)
C28 C27 N5 108.85(18)
C18 C19 N4 105.89(18)
C20 C19 N4 121.95(19)
C20 C19 C18 132.1(2)
C38 C39 N8 105.87(18)
C40 C39 N8 121.36(19)
C40 C39 C38 132.73(19)
C29 C36 N6 122.73(19)
C35 C36 N6 114.62(18)
C35 C36 C29 122.60(19)
N1 C8 O1 125.4(2)
C7 C8 O1 126.36(18)
C7 C8 N1 108.20(19)
C29 C30 O4 120.6(2)
C31 C30 O4 119.47(19)
C31 C30 C29 119.88(19)
C36 C29 C28 123.72(18)
C30 C29 C28 117.08(17)
C30 C29 C36 118.85(19)
C7 C9 C16 123.69(18)
C10 C9 C16 119.65(19)
C10 C9 C7 116.60(17)
C8 C7 C18 108.90(16)
C9 C7 C18 108.53(16)
C9 C7 C8 111.56(17)
C6 C7 C18 111.96(17)
C6 C7 C8 101.00(17)
C6 C7 C9 114.65(17)
C31 C32 C35 107.71(19)
C33 C32 C35 109.7(2)
C33 C32 C31 110.1(2)
C34 C32 C35 109.0(2)
C34 C32 C31 110.2(2)
C34 C32 C33 110.1(2)
C9 C10 O2 120.9(2)
C11 C10 O2 119.42(19)
C11 C10 C9 119.67(19)
C1 C6 C7 108.3(2)
C5 C6 C7 130.8(2)
C5 C6 C1 120.9(2)
C12 C15 C16 112.53(18)
C26 C21 C28 108.7(2)
C22 C21 C28 131.3(2)
C22 C21 C26 119.9(2)
C11 C12 C15 107.00(19)
C14 C12 C15 109.2(2)
C14 C12 C11 109.94(19)
C13 C12 C15 111.0(2)
C13 C12 C11 110.1(2)
C13 C12 C14 109.5(2)
C32 C35 C36 114.44(18)
C12 C11 C10 114.73(18)
C6 C1 N1 110.24(19)
C2 C1 N1 128.6(3)
C2 C1 C6 121.1(3)
C32 C31 C30 116.66(19)
C4 C5 C6 118.1(3)
C21 C26 N5 109.68(19)
C25 C26 N5 128.2(3)
C25 C26 C21 122.1(3)
C23 C22 C21 118.6(3)
C2 C3 C4 121.8(3)
C3 C4 C5 120.5(3)
C3 C2 C1 117.6(3)
C24 C25 C26 117.2(3)
C24 C23 C22 120.5(3)
C23 C24 C25 121.8(3)

loop_
_geom_bond_atom_site_label_1
_geom_bond_atom_site_label_2
_geom_bond_distance
O3 C27 1.224(2)
O1 C8 1.223(3)
O4 C30 1.234(2)
O2 C10 1.240(2)
N7 N8 1.358(2)
N7 C37 1.326(2)
N8 C39 1.350(3)
N6 C37 1.376(2)
N6 C36 1.346(2)
N3 N4 1.357(2)
N3 C17 1.325(2)
N4 C19 1.350(3)
N2 C17 1.383(3)
N2 C16 1.343(3)
N1 C8 1.348(3)
N1 C1 1.395(3)
N5 C27 1.343(3)
N5 C26 1.402(3)
C17 C18 1.389(3)
C37 C38 1.390(3)
C38 C28 1.511(3)
C38 C39 1.383(3)
C18 C19 1.378(3)
C18 C7 1.512(3)
C16 C9 1.372(3)
C16 C15 1.498(3)
C28 C27 1.550(3)
C28 C29 1.530(3)
C28 C21 1.528(3)
C19 C20 1.487(3)
C39 C40 1.490(3)
C36 C29 1.376(3)
C36 C35 1.494(3)
C8 C7 1.554(3)
C30 C29 1.438(3)
C30 C31 1.503(3)
C9 C7 1.526(3)
C9 C10 1.422(3)
C7 C6 1.517(3)
C32 C35 1.524(3)
C32 C31 1.528(3)
C32 C33 1.529(4)
C32 C34 1.533(3)
C10 C11 1.505(3)
C6 C1 1.391(3)
C6 C5 1.367(3)
C15 C12 1.522(3)
C21 C26 1.390(3)
C21 C22 1.360(3)
C12 C11 1.527(3)
C12 C14 1.528(3)
C12 C13 1.526(4)
C1 C2 1.372(3)
C5 C4 1.397(4)
C26 C25 1.371(3)
C22 C23 1.397(4)
C3 C4 1.366(5)
C3 C2 1.384(5)
C25 C24 1.377(5)
C23 C24 1.363(5)

loop_
_smtbx_masks_void_nr
_smtbx_masks_void_average_x
_smtbx_masks_void_average_y
_smtbx_masks_void_average_z
_smtbx_masks_void_volume
_smtbx_masks_void_count_electrons
1 0.000 0.133 0.250 116.1 1.6
2 0.000 -0.133 0.750 116.1 1.6
3 -0.008 0.333 0.180 10.7 0.1
4 0.008 0.333 0.320 10.7 0.1
5 -0.008 0.667 0.680 10.7 0.1
6 0.008 0.667 0.820 10.7 0.1
7 0.500 0.367 0.750 116.1 1.6
8 0.500 0.633 0.250 116.1 1.6
9 0.492 0.167 0.820 10.7 0.1
10 0.492 0.833 0.320 10.7 0.1
11 0.508 0.167 0.680 10.7 0.1
12 0.508 0.833 0.180 10.7 0.1
